data_4081140
loop_
_publ_author_name
'Chen, Jinxiang'
'Zhang, Chunhong'
'Xie, Tingwan'
'Wen, Ting Bin'
'Zhang, Hong'
'Xia, Haiping'

_publ_section_title
;
 Conversion of a Hydrido--Butenylcarbyne Complex to \h2-Allene-Coordinated
 Complexes and Metallabenzenes
;
_journal_issue 14
_journal_name_full Organometallics
_journal_page_first 3993
_journal_paper_doi 10.1021/om400469e
_journal_volume 32
_journal_year 2013
_chemical_formula_moiety 'C61 H51 B Cl1 F4 O2 Os P3,CH2Cl2'
_chemical_formula_sum 'C62 H53 B Cl3 F4 O2 Os P3'
_chemical_formula_weight 1306.31
_chemical_name_systematic
; 
 ? 
;
_space_group_IT_number 2
_symmetry_cell_setting triclinic
_symmetry_space_group_name_Hall '-P 1'
_symmetry_space_group_name_H-M 'P -1'
_atom_sites_solution_hydrogens geom
_atom_sites_solution_primary direct
_atom_sites_solution_secondary difmap
_audit_creation_method SHELXL-97
_cell_angle_alpha 89.52(3)
_cell_angle_beta 86.24(3)
_cell_angle_gamma 81.05(3)
_cell_formula_units_Z 2
_cell_length_a 10.093(2)
_cell_length_b 14.878(3)
_cell_length_c 18.998(4)
_cell_measurement_reflns_used 35663
_cell_measurement_temperature 173(2)
_cell_measurement_theta_max 55.04
_cell_measurement_theta_min 6.10
_cell_volume 2812.0(10)
_computing_cell_refinement 'Bruker FRAMBO'
_computing_data_collection 'Bruker FRAMBO'
_computing_data_reduction 'Bruker SAINT'
_computing_molecular_graphics 'Bruker SHELXTL'
_computing_publication_material 'Bruker SHELXTL'
_computing_structure_refinement 'SHELXL-97 (Sheldrick, 1997)'
_computing_structure_solution 'SHELXS-97 (Sheldrick, 1990)'
_diffrn_ambient_temperature 173(2)
_diffrn_measured_fraction_theta_full 0.997
_diffrn_measured_fraction_theta_max 0.997
_diffrn_measurement_device_type 'multiwire proportional'
_diffrn_measurement_method 'phi and omega scans'
_diffrn_radiation_monochromator graphite
_diffrn_radiation_source 'fine-focus sealed tube'
_diffrn_radiation_type MoK\a
_diffrn_radiation_wavelength 0.71073
_diffrn_reflns_av_R_equivalents 0.0644
_diffrn_reflns_av_sigmaI/netI 0.0576
_diffrn_reflns_limit_h_max 11
_diffrn_reflns_limit_h_min -11
_diffrn_reflns_limit_k_max 17
_diffrn_reflns_limit_k_min -17
_diffrn_reflns_limit_l_max 22
_diffrn_reflns_limit_l_min -22
_diffrn_reflns_number 34415
_diffrn_reflns_theta_full 25.00
_diffrn_reflns_theta_max 25.00
_diffrn_reflns_theta_min 3.05
_exptl_absorpt_coefficient_mu 2.552
_exptl_absorpt_correction_T_max 1.0000
_exptl_absorpt_correction_T_min 0.5491
_exptl_absorpt_correction_type multi-scan
_exptl_crystal_colour colourless
_exptl_crystal_density_diffrn 1.543
_exptl_crystal_density_method 'not measured'
_exptl_crystal_description block
_exptl_crystal_F_000 1308
_exptl_crystal_size_max 0.7
_exptl_crystal_size_mid 0.4
_exptl_crystal_size_min 0.3
_refine_diff_density_max 2.377
_refine_diff_density_min -1.902
_refine_diff_density_rms 0.124
_refine_ls_extinction_method SHELXL
_refine_ls_goodness_of_fit_ref 0.978
_refine_ls_hydrogen_treatment conster
_refine_ls_matrix_type full
_refine_ls_number_parameters 685
_refine_ls_number_reflns 9871
_refine_ls_number_restraints 34
_refine_ls_restrained_S_all 0.999
_refine_ls_R_factor_all 0.0461
_refine_ls_R_factor_gt 0.0414
_refine_ls_shift/su_max 0.001
_refine_ls_shift/su_mean 0.000
_refine_ls_structure_factor_coef Fsqd
_refine_ls_weighting_details 'calc w=1/[\s^2^(Fo^2^)+(0.0728P)^2^+6.4804P] where P=(Fo^2^+2Fc^2^)/3'
_refine_ls_weighting_scheme calc
_refine_ls_wR_factor_gt 0.1129
_refine_ls_wR_factor_ref 0.1187
_reflns_number_gt 9060
_reflns_number_total 9871
_reflns_threshold_expression >2sigma(I)
_cod_data_source_file om400469e_si_009.cif
_cod_data_source_block 1
_cod_depositor_comments
;
The following automatic conversions were performed:

'_symmetry_cell_setting' value 'Triclinic' changed to 'triclinic'
according to /home/saulius/struct/CIF-dictionaries/cif_core.dic
dictionary named 'cif_core.dic' version 2.4.2 from 2011-04-26.

Automatic conversion script
Id: cif_fix_values 1891 2012-01-12 08:04:46Z andrius 
;
_cod_original_cell_volume 2812.1(10)
_cod_original_sg_symbol_H-M P-1
_cod_database_code 4081140

loop_
_symmetry_equiv_pos_as_xyz
'x, y, z'
'-x, -y, -z'

loop_
_atom_site_label
_atom_site_type_symbol
_atom_site_fract_x
_atom_site_fract_y
_atom_site_fract_z
_atom_site_U_iso_or_equiv
_atom_site_adp_type
_atom_site_occupancy
_atom_site_symmetry_multiplicity
_atom_site_calc_flag
_atom_site_refinement_flags
Os1 Os 0.186207(17) -0.196590(13) -0.136628(9) 0.02604(9) Uani 1 1 d .
P1 P 0.06887(13) -0.06776(9) -0.19828(7) 0.0283(3) Uani 1 1 d .
P2 P 0.30223(13) -0.33141(9) -0.08166(7) 0.0288(3) Uani 1 1 d .
Cl1 Cl 0.01088(12) -0.28911(9) -0.15651(7) 0.0374(3) Uani 1 1 d .
P3 P 0.44279(13) -0.28539(9) -0.35699(7) 0.0285(3) Uani 1 1 d .
O2 O 0.3879(4) -0.0845(3) -0.0893(2) 0.0464(10) Uani 1 1 d .
C1 C 0.2851(5) -0.2469(3) -0.2347(3) 0.0299(11) Uani 1 1 d .
H1A H 0.2501 -0.2958 -0.2524 0.036 Uiso 1 1 calc R
C322 C 0.2238(6) -0.3339(4) -0.4217(3) 0.0388(13) Uani 1 1 d .
H32A H 0.2075 -0.2737 -0.4365 0.047 Uiso 1 1 calc R
C311 C 0.6053(5) -0.3530(4) -0.3485(3) 0.0325(11) Uani 1 1 d .
C2 C 0.3873(5) -0.2232(3) -0.2765(2) 0.0274(11) Uani 1 1 d .
C9 C 0.0225(5) -0.0824(4) -0.2885(3) 0.0314(11) Uani 1 1 d .
C10 C 0.4652(5) -0.3143(4) -0.0534(3) 0.0312(11) Uani 1 1 d .
C11 C 0.1655(5) 0.0264(4) -0.2002(3) 0.0324(11) Uani 1 1 d .
C3 C 0.4588(5) -0.1465(4) -0.2623(3) 0.0307(11) Uani 1 1 d .
H3A H 0.4189 -0.1071 -0.2265 0.037 Uiso 1 1 calc R
C13 C 0.3307(5) -0.3623(4) -0.3801(3) 0.0321(11) Uani 1 1 d .
C14 C 0.2150(5) -0.3673(4) -0.0010(3) 0.0347(12) Uani 1 1 d .
C15 C 0.4453(6) -0.2031(4) -0.4273(3) 0.0339(12) Uani 1 1 d .
C7 C 0.3143(5) -0.1278(4) -0.1108(3) 0.0326(12) Uani 1 1 d .
C17 C -0.0031(6) -0.0061(4) -0.3331(3) 0.0388(13) Uani 1 1 d .
H17A H 0.0119 0.0508 -0.3185 0.047 Uiso 1 1 calc R
C18 C -0.0945(5) -0.0149(4) -0.1560(3) 0.0324(11) Uani 1 1 d .
C19 C 0.3463(5) -0.4348(4) -0.1357(3) 0.0334(12) Uani 1 1 d .
C20 C 0.5511(5) -0.2787(4) -0.1028(3) 0.0333(12) Uani 1 1 d .
H20A H 0.5203 -0.2600 -0.1465 0.040 Uiso 1 1 calc R
C21 C 0.6815(6) -0.2706(4) -0.0883(3) 0.0377(12) Uani 1 1 d .
H21A H 0.7383 -0.2487 -0.1226 0.045 Uiso 1 1 calc R
C22 C -0.1461(6) 0.0743(4) -0.1696(3) 0.0386(13) Uani 1 1 d .
H22A H -0.0966 0.1094 -0.1985 0.046 Uiso 1 1 calc R
C23 C -0.0009(6) -0.1663(4) -0.3116(3) 0.0381(13) Uani 1 1 d .
H23A H 0.0168 -0.2171 -0.2829 0.046 Uiso 1 1 calc R
C24 C -0.1716(6) -0.0663(4) -0.1135(3) 0.0404(13) Uani 1 1 d .
H24A H -0.1395 -0.1273 -0.1052 0.048 Uiso 1 1 calc R
C25 C 0.3369(7) -0.1338(4) -0.4275(3) 0.0469(15) Uani 1 1 d .
H25A H 0.2690 -0.1301 -0.3916 0.056 Uiso 1 1 calc R
C26 C 0.1419(6) -0.3938(4) -0.4411(3) 0.0440(14) Uani 1 1 d .
H26A H 0.0700 -0.3740 -0.4685 0.053 Uiso 1 1 calc R
C27 C 0.2780(7) -0.5551(4) -0.2025(3) 0.0438(14) Uani 1 1 d .
H27A H 0.2097 -0.5825 -0.2196 0.053 Uiso 1 1 calc R
C28 C 0.6648(6) -0.4125(4) -0.4013(3) 0.0436(14) Uani 1 1 d .
H28A H 0.6245 -0.4149 -0.4437 0.052 Uiso 1 1 calc R
C29 C 0.1670(6) -0.4837(4) -0.4198(3) 0.0421(14) Uani 1 1 d .
H29A H 0.1132 -0.5249 -0.4336 0.051 Uiso 1 1 calc R
C6 C 0.0869(6) -0.1541(5) -0.0504(3) 0.0481(15) Uani 1 1 d .
C31 C 0.2461(6) 0.0481(4) -0.2580(3) 0.0410(13) Uani 1 1 d .
H31A H 0.2477 0.0166 -0.3002 0.049 Uiso 1 1 calc R
C4 C 0.5717(5) -0.1257(4) -0.2932(3) 0.0358(12) Uani 1 1 d .
H4A H 0.6143 -0.1634 -0.3293 0.043 Uiso 1 1 calc R
C33 C 0.1678(6) 0.0722(4) -0.1368(3) 0.0445(14) Uani 1 1 d .
H33A H 0.1163 0.0572 -0.0973 0.053 Uiso 1 1 calc R
C34 C 0.6692(6) -0.3500(4) -0.2858(3) 0.0424(14) Uani 1 1 d .
H34A H 0.6304 -0.3100 -0.2503 0.051 Uiso 1 1 calc R
C36 C 0.5475(7) -0.2090(5) -0.4805(3) 0.0510(16) Uani 1 1 d .
H36A H 0.6207 -0.2554 -0.4795 0.061 Uiso 1 1 calc R
C37 C 0.5123(6) -0.3389(4) 0.0128(3) 0.0410(13) Uani 1 1 d .
H37A H 0.4570 -0.3637 0.0463 0.049 Uiso 1 1 calc R
C5 C 0.6349(6) -0.0463(4) -0.2740(3) 0.0446(14) Uani 1 1 d .
H5A H 0.7154 -0.0451 -0.3037 0.067 Uiso 1 1 calc R
H5B H 0.6567 -0.0512 -0.2256 0.067 Uiso 1 1 calc R
H5C H 0.5733 0.0088 -0.2805 0.067 Uiso 1 1 calc R
C40 C 0.2460(6) -0.4758(4) -0.1640(3) 0.0389(13) Uani 1 1 d .
H40A H 0.1565 -0.4492 -0.1567 0.047 Uiso 1 1 calc R
O1 O 0.0302(6) -0.1257(4) 0.0013(2) 0.0835(19) Uani 1 1 d .
C42 C 0.7852(7) -0.4685(5) -0.3902(3) 0.0531(17) Uani 1 1 d .
H42A H 0.8251 -0.5089 -0.4254 0.064 Uiso 1 1 calc R
C43 C 0.3539(6) -0.4514(4) -0.3584(3) 0.0458(15) Uani 1 1 d .
H43A H 0.4249 -0.4711 -0.3303 0.055 Uiso 1 1 calc R
C44 C 0.4794(6) -0.4756(4) -0.1485(3) 0.0413(13) Uani 1 1 d .
H44A H 0.5478 -0.4498 -0.1300 0.050 Uiso 1 1 calc R
C45 C -0.0504(6) -0.1753(4) -0.3768(3) 0.0446(14) Uani 1 1 d .
H45A H -0.0679 -0.2316 -0.3912 0.054 Uiso 1 1 calc R
C46 C 0.6386(6) -0.3271(5) 0.0290(3) 0.0479(15) Uani 1 1 d .
H46A H 0.6661 -0.3402 0.0743 0.057 Uiso 1 1 calc R
C47 C -0.2717(6) 0.1121(4) -0.1402(3) 0.0444(14) Uani 1 1 d .
H47A H -0.3064 0.1721 -0.1502 0.053 Uiso 1 1 calc R
C48 C -0.0510(6) -0.0170(5) -0.3989(3) 0.0489(15) Uani 1 1 d .
H48A H -0.0677 0.0330 -0.4286 0.059 Uiso 1 1 calc R
C49 C -0.3454(6) 0.0611(5) -0.0964(3) 0.0484(15) Uani 1 1 d .
H49A H -0.4286 0.0871 -0.0759 0.058 Uiso 1 1 calc R
C50 C 0.1895(6) -0.3063(4) 0.0552(3) 0.0441(14) Uani 1 1 d .
H50A H 0.2160 -0.2493 0.0505 0.053 Uiso 1 1 calc R
C51 C 0.7274(6) -0.2953(4) -0.0224(3) 0.0469(15) Uani 1 1 d .
H51A H 0.8151 -0.2909 -0.0123 0.056 Uiso 1 1 calc R
C52 C 0.1153(7) -0.4756(5) 0.0717(4) 0.0578(18) Uani 1 1 d .
H52A H 0.0906 -0.5331 0.0771 0.069 Uiso 1 1 calc R
C54 C 0.5110(7) -0.5546(4) -0.1885(3) 0.0483(15) Uani 1 1 d .
H54A H 0.6004 -0.5809 -0.1970 0.058 Uiso 1 1 calc R
C55 C 0.0886(7) -0.4142(5) 0.1257(3) 0.0526(16) Uani 1 1 d .
H55A H 0.0456 -0.4297 0.1678 0.063 Uiso 1 1 calc R
C56 C 0.2719(7) -0.5117(4) -0.3781(3) 0.0500(15) Uani 1 1 d .
H56A H 0.2878 -0.5718 -0.3630 0.060 Uiso 1 1 calc R
C57 C -0.0740(6) -0.1008(5) -0.4207(3) 0.0512(16) Uani 1 1 d .
H57A H -0.1054 -0.1074 -0.4650 0.061 Uiso 1 1 calc R
C58 C -0.2955(6) -0.0275(5) -0.0834(3) 0.0471(15) Uani 1 1 d .
H58A H -0.3452 -0.0620 -0.0541 0.057 Uiso 1 1 calc R
C59 C 0.4103(7) -0.5944(4) -0.2161(3) 0.0468(15) Uani 1 1 d .
H59A H 0.4316 -0.6470 -0.2433 0.056 Uiso 1 1 calc R
C60 C 0.1794(6) -0.4525(4) 0.0084(3) 0.0465(15) Uani 1 1 d .
H60A H 0.1984 -0.4951 -0.0278 0.056 Uiso 1 1 calc R
C61 C 0.8458(6) -0.4648(5) -0.3281(3) 0.0504(16) Uani 1 1 d .
H61A H 0.9261 -0.5030 -0.3213 0.060 Uiso 1 1 calc R
C62 C 0.7895(6) -0.4057(5) -0.2759(3) 0.0497(16) Uani 1 1 d .
H62A H 0.8316 -0.4030 -0.2340 0.060 Uiso 1 1 calc R
C63 C 0.3239(7) 0.1163(5) -0.2530(4) 0.0534(17) Uani 1 1 d .
H63A H 0.3755 0.1316 -0.2923 0.064 Uiso 1 1 calc R
C64 C 0.3294(8) -0.0700(5) -0.4810(4) 0.0596(19) Uani 1 1 d .
H64A H 0.2566 -0.0233 -0.4814 0.072 Uiso 1 1 calc R
C65 C 0.3255(7) 0.1614(5) -0.1904(4) 0.0602(19) Uani 1 1 d .
H65A H 0.3796 0.2062 -0.1872 0.072 Uiso 1 1 calc R
C66 C 0.1255(7) -0.3291(5) 0.1176(3) 0.0526(16) Uani 1 1 d .
H66A H 0.1073 -0.2871 0.1543 0.063 Uiso 1 1 calc R
C67 C 0.2468(7) 0.1402(5) -0.1325(4) 0.0563(17) Uani 1 1 d .
H67A H 0.2466 0.1716 -0.0903 0.068 Uiso 1 1 calc R
C68 C 0.4321(11) -0.0763(6) -0.5344(4) 0.084(3) Uani 1 1 d .
H68A H 0.4280 -0.0332 -0.5702 0.100 Uiso 1 1 calc R
C70 C 0.5410(9) -0.1468(6) -0.5344(4) 0.066(2) Uani 1 1 d .
H70A H 0.6084 -0.1516 -0.5706 0.079 Uiso 1 1 calc R
Cl1B Cl -0.4157(3) 0.35185(15) -0.40047(12) 0.0816(6) Uani 1 1 d .
Cl1A Cl -0.3189(3) 0.20436(19) -0.30831(14) 0.0984(8) Uani 1 1 d .
C1S C -0.2855(9) 0.2668(7) -0.3840(6) 0.095(3) Uani 1 1 d .
H1SA H -0.2050 0.2935 -0.3785 0.114 Uiso 1 1 calc R
H1SB H -0.2682 0.2260 -0.4242 0.114 Uiso 1 1 calc R
F4 F 0.9941(6) -0.3326(4) -0.6035(4) 0.120(2) Uani 1 1 d DU
F3 F 0.7864(7) -0.2759(5) -0.6330(4) 0.144(3) Uani 1 1 d DU
F2 F 0.9208(10) -0.1860(4) -0.6049(5) 0.178(4) Uani 1 1 d D
F1 F 0.8612(12) -0.2859(8) -0.5246(6) 0.218(4) Uani 1 1 d DU
B1 B 0.9059(14) -0.2666(10) -0.6090(9) 0.123(5) Uani 1 1 d DU

loop_
_atom_site_aniso_label
_atom_site_aniso_U_11
_atom_site_aniso_U_22
_atom_site_aniso_U_33
_atom_site_aniso_U_23
_atom_site_aniso_U_13
_atom_site_aniso_U_12
Os1 0.02160(13) 0.02833(14) 0.02980(13) 0.00148(8) -0.00268(8) -0.00856(8)
P1 0.0237(7) 0.0274(7) 0.0351(7) 0.0008(5) -0.0025(5) -0.0075(5)
P2 0.0270(7) 0.0303(7) 0.0315(7) 0.0053(5) -0.0032(5) -0.0110(6)
Cl1 0.0240(6) 0.0381(8) 0.0531(8) 0.0050(6) -0.0047(5) -0.0140(5)
P3 0.0284(7) 0.0323(7) 0.0263(6) 0.0025(5) -0.0039(5) -0.0086(5)
O2 0.043(2) 0.044(3) 0.058(3) -0.009(2) -0.0158(19) -0.016(2)
C1 0.029(3) 0.023(3) 0.041(3) 0.001(2) -0.010(2) -0.009(2)
C322 0.041(3) 0.035(3) 0.042(3) -0.002(2) -0.007(2) -0.007(3)
C311 0.031(3) 0.039(3) 0.029(3) 0.000(2) -0.001(2) -0.011(2)
C2 0.024(3) 0.031(3) 0.027(2) 0.003(2) -0.0036(18) -0.004(2)
C9 0.027(3) 0.034(3) 0.033(3) 0.001(2) -0.004(2) -0.003(2)
C10 0.029(3) 0.031(3) 0.035(3) 0.005(2) -0.005(2) -0.009(2)
C11 0.026(3) 0.031(3) 0.041(3) 0.002(2) -0.003(2) -0.006(2)
C3 0.031(3) 0.028(3) 0.033(3) -0.001(2) -0.006(2) -0.006(2)
C13 0.036(3) 0.036(3) 0.027(3) -0.001(2) -0.004(2) -0.013(2)
C14 0.030(3) 0.041(3) 0.036(3) 0.009(2) -0.003(2) -0.015(2)
C15 0.040(3) 0.036(3) 0.030(3) 0.008(2) -0.010(2) -0.016(2)
C7 0.026(3) 0.033(3) 0.037(3) -0.002(2) -0.003(2) 0.003(2)
C17 0.039(3) 0.035(3) 0.043(3) 0.005(2) -0.008(2) -0.005(2)
C18 0.026(3) 0.037(3) 0.035(3) -0.003(2) -0.004(2) -0.009(2)
C19 0.040(3) 0.032(3) 0.030(3) 0.007(2) 0.000(2) -0.011(2)
C20 0.029(3) 0.033(3) 0.038(3) 0.006(2) -0.006(2) -0.005(2)
C21 0.032(3) 0.036(3) 0.047(3) 0.002(2) -0.002(2) -0.012(2)
C22 0.033(3) 0.033(3) 0.050(3) 0.000(2) -0.004(2) -0.006(2)
C23 0.034(3) 0.036(3) 0.044(3) 0.002(2) -0.012(2) -0.003(2)
C24 0.031(3) 0.042(3) 0.050(3) 0.002(3) -0.002(2) -0.011(2)
C25 0.050(4) 0.052(4) 0.044(3) 0.011(3) -0.017(3) -0.021(3)
C26 0.039(3) 0.049(4) 0.047(3) -0.003(3) -0.012(2) -0.013(3)
C27 0.054(4) 0.034(3) 0.046(3) 0.003(3) -0.005(3) -0.014(3)
C28 0.042(3) 0.052(4) 0.035(3) -0.005(3) -0.007(2) 0.000(3)
C29 0.047(3) 0.040(3) 0.045(3) -0.009(3) 0.000(3) -0.022(3)
C6 0.039(3) 0.051(4) 0.053(4) 0.005(3) -0.009(3) -0.002(3)
C31 0.035(3) 0.042(3) 0.047(3) 0.009(3) -0.005(2) -0.011(3)
C4 0.034(3) 0.041(3) 0.035(3) 0.002(2) -0.002(2) -0.016(2)
C33 0.037(3) 0.040(3) 0.059(4) -0.009(3) 0.001(3) -0.015(3)
C34 0.038(3) 0.047(4) 0.039(3) -0.004(3) -0.006(2) 0.005(3)
C36 0.063(4) 0.059(4) 0.037(3) 0.006(3) -0.002(3) -0.030(3)
C37 0.037(3) 0.050(4) 0.039(3) 0.012(3) -0.009(2) -0.013(3)
C5 0.046(4) 0.047(4) 0.047(3) 0.004(3) -0.007(3) -0.022(3)
C40 0.040(3) 0.037(3) 0.041(3) 0.005(2) -0.004(2) -0.011(3)
O1 0.077(4) 0.119(5) 0.037(3) -0.011(3) 0.005(2) 0.035(3)
C42 0.045(4) 0.061(4) 0.050(4) -0.016(3) 0.004(3) 0.004(3)
C43 0.052(4) 0.044(4) 0.047(3) 0.010(3) -0.019(3) -0.017(3)
C44 0.038(3) 0.041(3) 0.046(3) 0.009(3) 0.000(2) -0.010(3)
C45 0.045(4) 0.040(3) 0.051(3) -0.006(3) -0.014(3) -0.008(3)
C46 0.045(4) 0.057(4) 0.044(3) 0.009(3) -0.019(3) -0.008(3)
C47 0.036(3) 0.042(4) 0.054(4) -0.007(3) -0.008(3) 0.000(3)
C48 0.049(4) 0.051(4) 0.046(3) 0.012(3) -0.012(3) -0.004(3)
C49 0.027(3) 0.060(4) 0.056(4) -0.008(3) -0.001(2) -0.002(3)
C50 0.053(4) 0.039(3) 0.043(3) 0.003(3) 0.000(3) -0.019(3)
C51 0.032(3) 0.051(4) 0.062(4) 0.002(3) -0.016(3) -0.015(3)
C52 0.072(5) 0.046(4) 0.059(4) 0.011(3) 0.011(3) -0.028(3)
C54 0.053(4) 0.039(4) 0.049(4) 0.006(3) 0.010(3) -0.001(3)
C55 0.051(4) 0.061(4) 0.047(4) 0.012(3) 0.009(3) -0.019(3)
C56 0.062(4) 0.036(3) 0.056(4) 0.005(3) -0.011(3) -0.019(3)
C57 0.048(4) 0.061(4) 0.046(3) -0.001(3) -0.021(3) -0.006(3)
C58 0.024(3) 0.059(4) 0.058(4) 0.003(3) -0.002(2) -0.008(3)
C59 0.066(4) 0.031(3) 0.043(3) 0.002(2) 0.005(3) -0.010(3)
C60 0.053(4) 0.041(4) 0.048(3) 0.002(3) 0.007(3) -0.018(3)
C61 0.032(3) 0.057(4) 0.058(4) 0.004(3) -0.005(3) 0.006(3)
C62 0.042(4) 0.063(4) 0.041(3) -0.001(3) -0.010(3) 0.002(3)
C63 0.050(4) 0.052(4) 0.063(4) 0.020(3) -0.004(3) -0.024(3)
C64 0.075(5) 0.050(4) 0.061(4) 0.022(3) -0.032(4) -0.023(4)
C65 0.056(4) 0.038(4) 0.095(6) 0.012(4) -0.014(4) -0.027(3)
C66 0.061(4) 0.056(4) 0.040(3) 0.001(3) 0.007(3) -0.012(3)
C67 0.049(4) 0.046(4) 0.077(5) -0.015(3) -0.005(3) -0.016(3)
C68 0.139(9) 0.079(6) 0.052(5) 0.038(4) -0.049(5) -0.062(6)
C70 0.089(6) 0.076(5) 0.040(4) 0.016(3) -0.004(3) -0.040(5)
Cl1B 0.1068(17) 0.0602(13) 0.0752(13) -0.0023(10) -0.0007(11) -0.0065(12)
Cl1A 0.1068(19) 0.0925(18) 0.0923(17) 0.0297(14) -0.0018(14) -0.0078(14)
C1S 0.070(6) 0.080(7) 0.129(9) 0.016(6) 0.024(5) -0.008(5)
F4 0.082(4) 0.087(4) 0.191(6) 0.016(4) -0.020(4) -0.009(3)
F3 0.117(5) 0.131(5) 0.192(6) 0.041(5) -0.055(5) -0.031(4)
F2 0.256(11) 0.058(4) 0.234(9) 0.030(5) -0.023(8) -0.068(5)
F1 0.218(5) 0.218(5) 0.218(5) 0.0009(11) -0.0147(11) -0.0336(12)
B1 0.090(7) 0.101(8) 0.183(10) 0.029(7) -0.032(7) -0.027(7)

loop_
_atom_type_symbol
_atom_type_description
_atom_type_scat_dispersion_real
_atom_type_scat_dispersion_imag
_atom_type_scat_source
C C 0.0033 0.0016 'International Tables Vol C Tables 4.2.6.8 and 6.1.1.4'
H H 0.0000 0.0000 'International Tables Vol C Tables 4.2.6.8 and 6.1.1.4'
B B 0.0013 0.0007 'International Tables Vol C Tables 4.2.6.8 and 6.1.1.4'
O O 0.0106 0.0060 'International Tables Vol C Tables 4.2.6.8 and 6.1.1.4'
F F 0.0171 0.0103 'International Tables Vol C Tables 4.2.6.8 and 6.1.1.4'
P P 0.1023 0.0942 'International Tables Vol C Tables 4.2.6.8 and 6.1.1.4'
Cl Cl 0.1484 0.1585 'International Tables Vol C Tables 4.2.6.8 and 6.1.1.4'
Os Os -1.2165 7.6030 'International Tables Vol C Tables 4.2.6.8 and 6.1.1.4'

loop_
_geom_angle_atom_site_label_1
_geom_angle_atom_site_label_2
_geom_angle_atom_site_label_3
_geom_angle
C7 Os1 C6 86.0(3)
C7 Os1 C1 97.6(2)
C6 Os1 C1 176.2(2)
C7 Os1 P2 91.48(16)
C6 Os1 P2 93.29(19)
C1 Os1 P2 87.48(14)
C7 Os1 P1 91.10(16)
C6 Os1 P1 89.58(19)
C1 Os1 P1 89.50(14)
P2 Os1 P1 176.26(4)
C7 Os1 Cl1 173.56(16)
C6 Os1 Cl1 88.3(2)
C1 Os1 Cl1 88.08(14)
P2 Os1 Cl1 85.76(5)
P1 Os1 Cl1 91.94(5)
C11 P1 C9 106.7(2)
C11 P1 C18 102.2(2)
C9 P1 C18 100.7(2)
C11 P1 Os1 110.03(17)
C9 P1 Os1 119.54(18)
C18 P1 Os1 115.81(18)
C10 P2 C14 103.8(2)
C10 P2 C19 102.0(3)
C14 P2 C19 105.2(2)
C10 P2 Os1 112.07(17)
C14 P2 Os1 114.48(19)
C19 P2 Os1 117.69(17)
C311 P3 C13 107.0(3)
C311 P3 C15 112.1(3)
C13 P3 C15 107.1(2)
C311 P3 C2 110.4(2)
C13 P3 C2 113.0(2)
C15 P3 C2 107.3(2)
C2 C1 Os1 133.9(4)
C26 C322 C13 120.8(6)
C28 C311 C34 118.9(5)
C28 C311 P3 121.4(4)
C34 C311 P3 119.6(4)
C1 C2 C3 124.5(5)
C1 C2 P3 120.0(4)
C3 C2 P3 115.5(4)
C23 C9 C17 119.1(5)
C23 C9 P1 120.6(4)
C17 C9 P1 120.0(4)
C20 C10 C37 118.2(5)
C20 C10 P2 117.1(4)
C37 C10 P2 124.6(4)
C31 C11 C33 119.0(5)
C31 C11 P1 124.2(4)
C33 C11 P1 116.4(4)
C4 C3 C2 129.3(5)
C43 C13 C322 119.2(5)
C43 C13 P3 119.6(4)
C322 C13 P3 121.2(4)
C60 C14 C50 118.1(5)
C60 C14 P2 123.9(5)
C50 C14 P2 117.9(4)
C25 C15 C36 120.4(5)
C25 C15 P3 116.7(4)
C36 C15 P3 122.9(5)
O2 C7 Os1 174.3(5)
C48 C17 C9 119.2(6)
C22 C18 C24 118.7(5)
C22 C18 P1 120.7(4)
C24 C18 P1 120.4(4)
C44 C19 C40 118.2(5)
C44 C19 P2 121.3(4)
C40 C19 P2 120.6(4)
C21 C20 C10 121.3(5)
C20 C21 C51 119.9(5)
C18 C22 C47 120.3(6)
C45 C23 C9 120.7(5)
C58 C24 C18 120.5(6)
C15 C25 C64 120.0(7)
C322 C26 C29 119.7(6)
C40 C27 C59 120.7(6)
C311 C28 C42 119.4(5)
C56 C29 C26 119.7(5)
O1 C6 Os1 177.2(7)
C63 C31 C11 120.3(6)
C3 C4 C5 124.5(5)
C67 C33 C11 120.1(6)
C62 C34 C311 121.0(5)
C70 C36 C15 120.4(7)
C46 C37 C10 121.0(5)
C27 C40 C19 120.8(6)
C61 C42 C28 120.7(6)
C13 C43 C56 120.1(6)
C54 C44 C19 120.6(6)
C23 C45 C57 120.2(6)
C37 C46 C51 120.5(5)
C49 C47 C22 120.4(6)
C57 C48 C17 120.7(6)
C58 C49 C47 119.6(6)
C66 C50 C14 121.0(6)
C21 C51 C46 118.9(5)
C55 C52 C60 120.2(6)
C59 C54 C44 120.4(6)
C52 C55 C66 119.8(6)
C29 C56 C43 120.6(6)
C48 C57 C45 120.0(6)
C49 C58 C24 120.5(6)
C27 C59 C54 119.2(6)
C14 C60 C52 120.8(6)
C62 C61 C42 120.7(6)
C61 C62 C34 119.3(6)
C65 C63 C31 120.5(6)
C25 C64 C68 119.4(7)
C63 C65 C67 119.9(6)
C55 C66 C50 120.0(6)
C65 C67 C33 120.2(7)
C64 C68 C70 120.6(6)
C36 C70 C68 119.3(7)
Cl1B C1S Cl1A 112.6(5)
F4 B1 F2 125.8(13)
F4 B1 F3 121.1(13)
F2 B1 F3 112.1(12)
F4 B1 F1 85.7(10)
F2 B1 F1 99.7(12)
F3 B1 F1 95.0(10)

loop_
_geom_bond_atom_site_label_1
_geom_bond_atom_site_label_2
_geom_bond_distance
Os1 C7 1.862(6)
Os1 C6 1.921(7)
Os1 C1 2.139(5)
Os1 P2 2.4247(16)
Os1 P1 2.4260(16)
Os1 Cl1 2.4542(14)
P1 C11 1.826(5)
P1 C9 1.830(5)
P1 C18 1.848(5)
P2 C10 1.818(5)
P2 C14 1.833(5)
P2 C19 1.837(6)
P3 C311 1.802(6)
P3 C13 1.805(5)
P3 C15 1.805(5)
P3 C2 1.806(5)
O2 C7 1.151(7)
C1 C2 1.349(7)
C322 C26 1.374(8)
C322 C13 1.389(8)
C311 C28 1.386(8)
C311 C34 1.395(7)
C2 C3 1.478(7)
C9 C23 1.387(8)
C9 C17 1.412(7)
C10 C20 1.394(7)
C10 C37 1.399(7)
C11 C31 1.389(8)
C11 C33 1.393(8)
C3 C4 1.326(7)
C13 C43 1.375(8)
C14 C60 1.378(8)
C14 C50 1.391(8)
C15 C25 1.383(9)
C15 C36 1.388(8)
C17 C48 1.391(8)
C18 C22 1.377(8)
C18 C24 1.391(8)
C19 C44 1.393(8)
C19 C40 1.398(8)
C20 C21 1.386(8)
C21 C51 1.390(8)
C22 C47 1.386(8)
C23 C45 1.380(8)
C24 C58 1.383(8)
C25 C64 1.383(9)
C26 C29 1.384(9)
C27 C40 1.377(8)
C27 C59 1.380(9)
C28 C42 1.390(9)
C29 C56 1.375(9)
C6 O1 1.153(8)
C31 C63 1.384(9)
C4 C5 1.485(8)
C33 C67 1.388(9)
C34 C62 1.382(8)
C36 C70 1.373(9)
C37 C46 1.368(8)
C42 C61 1.371(9)
C43 C56 1.381(9)
C44 C54 1.388(9)
C45 C57 1.381(9)
C46 C51 1.411(9)
C47 C49 1.380(9)
C48 C57 1.376(9)
C49 C58 1.362(9)
C50 C66 1.379(8)
C52 C55 1.366(10)
C52 C60 1.393(9)
C54 C59 1.386(9)
C55 C66 1.378(9)
C61 C62 1.366(9)
C63 C65 1.372(10)
C64 C68 1.394(13)
C65 C67 1.379(10)
C68 C70 1.397(13)
Cl1B C1S 1.720(10)
Cl1A C1S 1.748(10)
F4 B1 1.227(14)
F3 B1 1.345(13)
F2 B1 1.236(14)
F1 B1 1.672(17)
